data_7028348
loop_
_publ_author_name
'Hou, Yin-Ling'
'Cheng, Rui-Rui'
'Xiong, Gang'
'Cui, Jian-Zhong'
'Zhao, Bin'

_publ_section_title
;
 Structures, luminescent and magnetic properties of a series of
 (3,6)-connected lanthanide-organic frameworks.
;
_journal_issue 4
_journal_name_full 'Dalton transactions (Cambridge, England : 2003)'
_journal_page_first 1814
_journal_page_last 1820
_journal_paper_doi 10.1039/c3dt52305e
_journal_volume 43
_journal_year 2014
_chemical_formula_sum 'C30 H23 Ho O17 S2'
_chemical_formula_weight 884.53
_chemical_name_systematic
; 
 ? 
;
_space_group_IT_number 14
_symmetry_cell_setting monoclinic
_symmetry_space_group_name_Hall '-P 2ybc'
_symmetry_space_group_name_H-M 'P 1 21/c 1'
_atom_sites_solution_hydrogens geom
_atom_sites_solution_primary direct
_atom_sites_solution_secondary difmap
_audit_creation_method SHELXL-97
_cell_angle_alpha 90.00
_cell_angle_beta 94.653(7)
_cell_angle_gamma 90.00
_cell_formula_units_Z 4
_cell_length_a 23.327(2)
_cell_length_b 14.0248(11)
_cell_length_c 9.8469(6)
_cell_measurement_reflns_used 1413
_cell_measurement_temperature 124(2)
_cell_measurement_theta_max 29.0200
_cell_measurement_theta_min 3.0281
_cell_volume 3210.9(4)
_computing_cell_refinement
;
CrysAlisPro, Agilent Technologies,
Version 1.171.35.21 (release 20-01-2012 CrysAlis171 .NET)
(compiled Jan 23 2012,18:06:46)
;
_computing_data_collection
;
CrysAlisPro, Agilent Technologies,
Version 1.171.35.21 (release 20-01-2012 CrysAlis171 .NET)
(compiled Jan 23 2012,18:06:46)
;
_computing_data_reduction
;
CrysAlisPro, Agilent Technologies,
Version 1.171.35.21 (release 20-01-2012 CrysAlis171 .NET)
(compiled Jan 23 2012,18:06:46)
;
_computing_molecular_graphics 'Bruker SHELXTL'
_computing_publication_material 'Bruker SHELXTL'
_computing_structure_refinement 'SHELXL-97 (Sheldrick, 1997)'
_computing_structure_solution 'SHELXS-97 (Sheldrick, 1990)'
_diffrn_ambient_temperature 124(2)
_diffrn_detector_area_resol_mean 16.2116
_diffrn_measured_fraction_theta_full 0.998
_diffrn_measured_fraction_theta_max 0.998
_diffrn_measurement_device_type 'SuperNova, Single source at offset), Eos'
_diffrn_measurement_method '\w scans'
_diffrn_radiation_monochromator graphite
_diffrn_radiation_source 'fine-focus sealed tube'
_diffrn_radiation_type MoK\a
_diffrn_radiation_wavelength 0.71073
_diffrn_reflns_av_R_equivalents 0.1060
_diffrn_reflns_av_sigmaI/netI 0.1987
_diffrn_reflns_limit_h_max 23
_diffrn_reflns_limit_h_min -27
_diffrn_reflns_limit_k_max 15
_diffrn_reflns_limit_k_min -16
_diffrn_reflns_limit_l_max 10
_diffrn_reflns_limit_l_min -11
_diffrn_reflns_number 12179
_diffrn_reflns_theta_full 25.01
_diffrn_reflns_theta_max 25.01
_diffrn_reflns_theta_min 3.03
_exptl_absorpt_coefficient_mu 2.675
_exptl_absorpt_correction_T_max 0.7757
_exptl_absorpt_correction_T_min 0.5544
_exptl_absorpt_correction_type multi-scan
_exptl_absorpt_process_details
;
CrysAlisPro, Agilent Technologies,
Version 1.171.35.21 (release 20-01-2012 CrysAlis171 .NET)
(compiled Jan 23 2012,18:06:46)
Empirical absorption correction using spherical harmonics,
 implemented in SCALE3 ABSPACK scaling algorithm.
;
_exptl_crystal_colour colorless
_exptl_crystal_density_diffrn 1.830
_exptl_crystal_density_meas ?
_exptl_crystal_density_method 'not measured'
_exptl_crystal_description needle
_exptl_crystal_F_000 1752
_exptl_crystal_size_max 0.25
_exptl_crystal_size_mid 0.12
_exptl_crystal_size_min 0.10
_refine_diff_density_max 1.302
_refine_diff_density_min -1.032
_refine_diff_density_rms 0.229
_refine_ls_extinction_method none
_refine_ls_goodness_of_fit_ref 1.017
_refine_ls_hydrogen_treatment Constrained
_refine_ls_matrix_type full
_refine_ls_number_parameters 455
_refine_ls_number_reflns 5655
_refine_ls_number_restraints 534
_refine_ls_restrained_S_all 0.976
_refine_ls_R_factor_all 0.1452
_refine_ls_R_factor_gt 0.0745
_refine_ls_shift/su_max 0.000
_refine_ls_shift/su_mean 0.000
_refine_ls_structure_factor_coef Fsqd
_refine_ls_weighting_details 'calc w=1/[\s^2^(Fo^2^)+(0.0055P)^2^+0.0000P] where P=(Fo^2^+2Fc^2^)/3'
_refine_ls_weighting_scheme calc
_refine_ls_wR_factor_gt 0.1098
_refine_ls_wR_factor_ref 0.1420
_reflns_number_gt 3028
_reflns_number_total 5655
_reflns_threshold_expression >2sigma(I)
_cod_data_source_file c3dt52305e.txt
_cod_data_source_block 6
_cod_depositor_comments
;
The following automatic conversions were performed:

'_symmetry_cell_setting' value 'Monoclinic' changed to 'monoclinic'
according to
/usr/data/users/saulius/automatic-downloads/current/RSC/lib/dictionaries/cif_core.dic
dictionary named 'cif_core.dic' version 2.4.2 from 2011-04-26.

Automatic conversion script
Id: cif_fix_values 2281 2013-09-26 08:29:07Z andrius 

The following automatic conversions were performed:

'_exptl_crystal_density_meas' value 'none' was changed to '?' - the
value is perceived as not measured.

Automatic conversion script
Id: cif_fix_values 3008 2015-01-20 13:52:24Z robertas 
;
_cod_original_sg_symbol_H-M P21/c
_cod_database_code 7028348

loop_
_symmetry_equiv_pos_as_xyz
'x, y, z'
'-x, y+1/2, -z+1/2'
'-x, -y, -z'
'x, -y-1/2, z-1/2'

loop_
_atom_site_label
_atom_site_type_symbol
_atom_site_fract_x
_atom_site_fract_y
_atom_site_fract_z
_atom_site_U_iso_or_equiv
_atom_site_adp_type
_atom_site_occupancy
_atom_site_symmetry_multiplicity
_atom_site_calc_flag
_atom_site_refinement_flags
C1 C 0.3179(6) 0.7920(9) 0.5925(11) 0.019(2) Uani 1 1 d U
C2 C 0.3786(5) 0.8201(9) 0.5763(11) 0.017(2) Uani 1 1 d U
C3 C 0.4180(5) 0.8168(9) 0.6872(11) 0.020(2) Uani 1 1 d U
H3 H 0.4066 0.7977 0.7713 0.024 Uiso 1 1 calc R
C4 C 0.4755(5) 0.8420(8) 0.6742(11) 0.018(2) Uani 1 1 d U
H4 H 0.5029 0.8397 0.7481 0.022 Uiso 1 1 calc R
C5 C 0.4895(6) 0.8707(9) 0.5460(12) 0.021(2) Uani 1 1 d U
C6 C 0.4494(6) 0.8771(9) 0.4343(11) 0.020(2) Uani 1 1 d U
C7 C 0.3919(6) 0.8509(9) 0.4481(11) 0.019(2) Uani 1 1 d U
H7 H 0.3641 0.8541 0.3750 0.023 Uiso 1 1 calc R
C8 C 0.4292(6) 0.9389(10) 0.2096(11) 0.032(3) Uani 1 1 d U
H8A H 0.4489 0.9696 0.1398 0.048 Uiso 1 1 calc R
H8B H 0.4031 0.9832 0.2462 0.048 Uiso 1 1 calc R
H8C H 0.4081 0.8852 0.1716 0.048 Uiso 1 1 calc R
C9 C 0.2907(6) 0.5396(9) 0.4392(12) 0.019(2) Uani 1 1 d U
C10 C 0.3212(5) 0.4920(9) 0.3381(11) 0.020(2) Uani 1 1 d U
C11 C 0.3689(6) 0.4327(9) 0.3711(11) 0.023(2) Uani 1 1 d U
H11 H 0.3820 0.4240 0.4620 0.028 Uiso 1 1 calc R
C12 C 0.3963(6) 0.3877(9) 0.2719(11) 0.024(2) Uani 1 1 d U
H12 H 0.4292 0.3516 0.2943 0.029 Uiso 1 1 calc R
C13 C 0.3742(6) 0.3967(9) 0.1352(11) 0.020(2) Uani 1 1 d U
C14 C 0.3280(6) 0.4533(9) 0.1004(12) 0.023(2) Uani 1 1 d U
H14 H 0.3155 0.4613 0.0090 0.027 Uiso 1 1 calc R
C15 C 0.2992(5) 0.4991(9) 0.1994(11) 0.019(2) Uani 1 1 d U
H15 H 0.2661 0.5341 0.1754 0.023 Uiso 1 1 calc R
C16 C 0.1307(6) 0.6827(9) 0.5266(11) 0.018(2) Uani 1 1 d U
C17 C 0.0712(6) 0.6548(9) 0.5583(11) 0.017(2) Uani 1 1 d U
C18 C 0.0276(6) 0.6490(9) 0.4559(11) 0.019(2) Uani 1 1 d U
H18 H 0.0356 0.6591 0.3660 0.023 Uiso 1 1 calc R
C19 C -0.0283(6) 0.6283(9) 0.4850(11) 0.020(2) Uani 1 1 d U
H19 H -0.0575 0.6228 0.4154 0.024 Uiso 1 1 calc R
C20 C -0.0396(6) 0.6162(9) 0.6190(11) 0.0191(19) Uani 1 1 d U
C21 C 0.0041(6) 0.6195(9) 0.7224(11) 0.021(2) Uani 1 1 d U
H21 H -0.0035 0.6081 0.8122 0.025 Uiso 1 1 calc R
C22 C 0.0574(6) 0.6394(9) 0.6909(11) 0.024(2) Uani 1 1 d U
H22 H 0.0866 0.6431 0.7610 0.029 Uiso 1 1 calc R
C23 C -0.1452(6) 0.7624(10) 0.7201(12) 0.029(2) Uani 1 1 d U
C24 C -0.1164(6) 0.8245(9) 0.6409(12) 0.030(2) Uani 1 1 d U
H24 H -0.0823 0.8066 0.6050 0.036 Uiso 1 1 calc R
C25 C -0.1401(6) 0.9157(10) 0.6164(12) 0.030(2) Uani 1 1 d U
H25 H -0.1219 0.9580 0.5613 0.037 Uiso 1 1 calc R
C26 C -0.1886(6) 0.9433(10) 0.6706(12) 0.026(2) Uani 1 1 d U
C27 C -0.2172(6) 0.8799(9) 0.7481(12) 0.029(2) Uani 1 1 d U
H27 H -0.2512 0.8980 0.7844 0.035 Uiso 1 1 calc R
C28 C -0.1954(6) 0.7894(10) 0.7716(13) 0.029(2) Uani 1 1 d U
C29 C -0.2639(6) 0.7593(11) 0.9391(13) 0.050(4) Uani 1 1 d U
H29A H -0.2978 0.7719 0.8799 0.075 Uiso 1 1 calc R
H29B H -0.2517 0.8169 0.9858 0.075 Uiso 1 1 calc R
H29C H -0.2723 0.7116 1.0045 0.075 Uiso 1 1 calc R
C30 C -0.2064(6) 1.0459(10) 0.6668(13) 0.027(2) Uani 1 1 d U
O1 O 0.1406(3) 0.7010(6) 0.4072(7) 0.016(2) Uani 1 1 d .
O2 O 0.1835(4) 0.6257(6) 0.1736(7) 0.022(2) Uani 1 1 d .
H2A H 0.1609 0.5912 0.2189 0.033 Uiso 1 1 d R
H2B H 0.1641 0.6477 0.1017 0.033 Uiso 1 1 d R
O3 O 0.2558(4) 0.6063(6) 0.4144(7) 0.023(2) Uani 1 1 d .
O4 O 0.3046(3) 0.7361(6) 0.2095(7) 0.017(2) Uani 1 1 d .
O5 O 0.2816(3) 0.7952(6) 0.4909(7) 0.016(2) Uani 1 1 d .
O6 O 0.4703(4) 0.9071(7) 0.3163(8) 0.036(3) Uani 1 1 d .
O7 O 0.3030(4) 0.5099(7) 0.5657(7) 0.030(3) Uani 1 1 d .
H7A H 0.2935 0.5507 0.6191 0.045 Uiso 1 1 calc R
O8 O 0.4543(4) 0.4063(7) -0.0324(8) 0.031(2) Uani 1 1 d .
O9 O 0.4325(4) 0.2485(7) 0.0567(7) 0.030(2) Uani 1 1 d .
O10 O 0.3665(4) 0.3296(7) -0.1127(8) 0.040(3) Uani 1 1 d .
O11 O 0.1692(4) 0.6865(6) 0.6264(7) 0.020(2) Uani 1 1 d .
O12 O -0.1500(4) 0.5961(7) 0.5477(8) 0.037(3) Uani 1 1 d U
O13 O -0.1209(4) 0.6743(7) 0.7635(8) 0.032(3) Uani 1 1 d .
O14 O -0.1071(4) 0.5093(6) 0.7504(10) 0.042(3) Uani 1 1 d .
O15 O -0.2177(5) 0.7250(8) 0.8579(10) 0.063(4) Uani 1 1 d .
O16 O -0.2492(4) 1.0741(6) 0.7282(7) 0.021(2) Uani 1 1 d .
O17 O -0.1780(3) 1.1032(6) 0.5995(7) 0.016(2) Uani 1 1 d .
S1 S 0.40644(16) 0.3343(3) 0.0043(3) 0.0263(9) Uani 1 1 d .
S2 S -0.10925(16) 0.5920(3) 0.6636(3) 0.0269(9) Uani 1 1 d .
Ho1 Ho 0.22145(2) 0.75449(5) 0.31041(5) 0.01193(17) Uani 1 1 d .

loop_
_atom_site_aniso_label
_atom_site_aniso_U_11
_atom_site_aniso_U_22
_atom_site_aniso_U_33
_atom_site_aniso_U_23
_atom_site_aniso_U_13
_atom_site_aniso_U_12
C1 0.017(5) 0.019(4) 0.022(4) -0.001(4) 0.007(4) -0.005(4)
C2 0.018(4) 0.016(4) 0.018(4) 0.001(4) 0.006(4) -0.003(4)
C3 0.022(4) 0.021(4) 0.017(4) 0.002(4) 0.007(4) 0.000(4)
C4 0.019(4) 0.017(4) 0.019(4) 0.002(4) 0.003(4) -0.003(4)
C5 0.018(5) 0.021(4) 0.023(4) -0.002(4) -0.001(4) -0.005(4)
C6 0.020(4) 0.020(4) 0.019(4) 0.001(4) 0.007(4) -0.003(4)
C7 0.019(4) 0.022(4) 0.018(4) -0.001(4) 0.007(4) -0.001(4)
C8 0.032(8) 0.041(8) 0.022(6) 0.009(6) -0.005(6) -0.020(7)
C9 0.020(5) 0.021(5) 0.019(4) 0.000(4) 0.009(4) 0.000(4)
C10 0.017(4) 0.024(5) 0.019(4) -0.003(4) 0.012(4) 0.002(4)
C11 0.025(5) 0.026(5) 0.019(4) 0.001(4) 0.005(4) 0.003(4)
C12 0.023(4) 0.029(5) 0.021(4) -0.001(4) 0.009(4) 0.005(4)
C13 0.017(5) 0.025(5) 0.019(4) -0.005(4) 0.007(4) 0.005(4)
C14 0.023(5) 0.027(5) 0.019(4) -0.003(4) 0.006(4) 0.002(4)
C15 0.018(4) 0.023(4) 0.018(4) -0.002(4) 0.006(4) 0.002(4)
C16 0.027(5) 0.012(4) 0.015(4) 0.003(4) 0.007(4) -0.007(4)
C17 0.022(4) 0.014(4) 0.016(4) -0.005(4) 0.008(4) -0.007(4)
C18 0.026(4) 0.017(4) 0.016(4) -0.002(4) 0.011(4) -0.006(4)
C19 0.025(4) 0.018(4) 0.016(4) -0.006(4) 0.005(4) -0.002(4)
C20 0.023(4) 0.014(4) 0.022(4) -0.001(4) 0.014(3) -0.006(4)
C21 0.023(4) 0.023(4) 0.017(4) -0.001(4) 0.012(4) -0.008(4)
C22 0.028(4) 0.024(4) 0.021(4) -0.001(4) 0.009(4) -0.008(4)
C23 0.033(4) 0.019(4) 0.037(4) 0.005(4) 0.013(4) 0.005(4)
C24 0.034(4) 0.021(4) 0.037(4) 0.008(4) 0.017(4) 0.005(4)
C25 0.034(5) 0.023(4) 0.036(4) 0.015(4) 0.016(4) 0.003(4)
C26 0.029(5) 0.021(4) 0.030(4) 0.005(4) 0.015(4) 0.004(4)
C27 0.030(5) 0.021(4) 0.038(4) 0.008(4) 0.015(4) 0.005(4)
C28 0.031(5) 0.022(4) 0.038(4) 0.012(4) 0.019(4) 0.001(4)
C29 0.043(8) 0.047(8) 0.063(8) 0.010(8) 0.024(7) 0.005(8)
C30 0.031(5) 0.023(5) 0.030(4) 0.007(4) 0.014(4) 0.001(4)
O1 0.013(5) 0.026(6) 0.010(4) 0.004(4) 0.000(4) 0.001(4)
O2 0.036(6) 0.019(5) 0.011(4) 0.001(4) 0.004(4) -0.004(5)
O3 0.030(6) 0.018(5) 0.020(5) -0.003(4) 0.002(4) 0.001(5)
O4 0.021(5) 0.015(5) 0.014(4) 0.003(4) 0.004(4) 0.001(5)
O5 0.007(5) 0.024(5) 0.017(4) -0.004(4) 0.002(4) -0.004(4)
O6 0.024(6) 0.044(7) 0.038(6) 0.010(5) -0.002(5) -0.007(6)
O7 0.045(7) 0.035(7) 0.011(4) 0.000(4) 0.007(5) 0.012(6)
O8 0.009(5) 0.040(7) 0.043(6) 0.008(5) 0.008(4) 0.005(5)
O9 0.034(6) 0.027(6) 0.032(5) -0.004(5) 0.014(4) 0.015(6)
O10 0.032(7) 0.044(7) 0.043(6) -0.025(5) -0.006(5) -0.004(6)
O11 0.019(6) 0.032(6) 0.009(4) -0.008(4) 0.002(4) -0.004(5)
O12 0.036(3) 0.036(3) 0.037(3) 0.0005(10) 0.0024(10) -0.0007(10)
O13 0.036(7) 0.024(6) 0.037(5) -0.002(5) 0.012(5) -0.001(5)
O14 0.034(7) 0.010(6) 0.086(8) 0.011(5) 0.020(6) -0.004(5)
O15 0.047(8) 0.073(10) 0.072(7) 0.008(7) 0.023(6) 0.011(7)
O16 0.019(6) 0.019(5) 0.026(5) -0.005(4) 0.009(4) 0.001(5)
O17 0.015(5) 0.014(5) 0.019(4) -0.006(4) 0.009(4) 0.000(4)
S1 0.025(2) 0.025(2) 0.0292(19) -0.0078(18) 0.0018(17) 0.0015(19)
S2 0.025(2) 0.023(2) 0.034(2) 0.0004(18) 0.0109(17) -0.0005(19)
Ho1 0.0106(3) 0.0155(3) 0.0102(3) -0.0006(3) 0.0035(2) 0.0006(3)

loop_
_atom_type_symbol
_atom_type_description
_atom_type_scat_dispersion_real
_atom_type_scat_dispersion_imag
_atom_type_scat_source
C C 0.0033 0.0016 'International Tables Vol C Tables 4.2.6.8 and 6.1.1.4'
H H 0.0000 0.0000 'International Tables Vol C Tables 4.2.6.8 and 6.1.1.4'
Ho Ho -0.2175 4.6783 'International Tables Vol C Tables 4.2.6.8 and 6.1.1.4'
O O 0.0106 0.0060 'International Tables Vol C Tables 4.2.6.8 and 6.1.1.4'
S S 0.1246 0.1234 'International Tables Vol C Tables 4.2.6.8 and 6.1.1.4'

loop_
_geom_angle_atom_site_label_1
_geom_angle_atom_site_label_2
_geom_angle_atom_site_label_3
_geom_angle
_geom_angle_site_symmetry_1
_geom_angle_site_symmetry_3
O5 C1 O4 122.1(12) . 4_576
O5 C1 C2 119.3(10) . .
O4 C1 C2 118.6(11) 4_576 .
C3 C2 C7 123.3(12) . .
C3 C2 C1 119.1(10) . .
C7 C2 C1 117.5(11) . .
C2 C3 C4 120.2(11) . .
C2 C3 H3 119.9 . .
C4 C3 H3 119.9 . .
C5 C4 C3 117.0(12) . .
C5 C4 H4 121.5 . .
C3 C4 H4 121.5 . .
C6 C5 C4 123.1(12) . .
C6 C5 O8 118.1(11) . 2_655
C4 C5 O8 118.4(11) . 2_655
O6 C6 C5 115.5(12) . .
O6 C6 C7 125.0(11) . .
C5 C6 C7 119.5(11) . .
C2 C7 C6 116.9(12) . .
C2 C7 H7 121.5 . .
C6 C7 H7 121.5 . .
O6 C8 H8A 109.5 . .
O6 C8 H8B 109.5 . .
H8A C8 H8B 109.5 . .
O6 C8 H8C 109.5 . .
H8A C8 H8C 109.5 . .
H8B C8 H8C 109.5 . .
O3 C9 O7 120.5(11) . .
O3 C9 C10 124.3(12) . .
O7 C9 C10 115.1(12) . .
C11 C10 C15 118.6(11) . .
C11 C10 C9 122.9(11) . .
C15 C10 C9 118.3(12) . .
C12 C11 C10 121.1(11) . .
C12 C11 H11 119.5 . .
C10 C11 H11 119.5 . .
C11 C12 C13 119.1(13) . .
C11 C12 H12 120.4 . .
C13 C12 H12 120.4 . .
C14 C13 C12 120.9(11) . .
C14 C13 S1 118.6(9) . .
C12 C13 S1 120.4(10) . .
C13 C14 C15 120.9(12) . .
C13 C14 H14 119.6 . .
C15 C14 H14 119.6 . .
C14 C15 C10 119.1(12) . .
C14 C15 H15 120.5 . .
C10 C15 H15 120.5 . .
O1 C16 O11 123.1(12) . .
O1 C16 C17 119.9(11) . .
O11 C16 C17 117.1(10) . .
C18 C17 C22 117.8(12) . .
C18 C17 C16 120.3(10) . .
C22 C17 C16 121.8(11) . .
C17 C18 C19 120.8(11) . .
C17 C18 H18 119.6 . .
C19 C18 H18 119.6 . .
C20 C19 C18 118.7(12) . .
C20 C19 H19 120.7 . .
C18 C19 H19 120.7 . .
C19 C20 C21 121.0(12) . .
C19 C20 S2 121.2(10) . .
C21 C20 S2 117.7(9) . .
C22 C21 C20 118.7(11) . .
C22 C21 H21 120.6 . .
C20 C21 H21 120.6 . .
C21 C22 C17 122.9(13) . .
C21 C22 H22 118.6 . .
C17 C22 H22 118.6 . .
C28 C23 C24 120.4(14) . .
C28 C23 O13 117.7(12) . .
C24 C23 O13 121.4(12) . .
C23 C24 C25 117.9(13) . .
C23 C24 H24 121.0 . .
C25 C24 H24 121.0 . .
C26 C25 C24 121.6(13) . .
C26 C25 H25 119.2 . .
C24 C25 H25 119.2 . .
C25 C26 C27 119.6(13) . .
C25 C26 C30 120.4(13) . .
C27 C26 C30 119.3(12) . .
C26 C27 C28 119.8(13) . .
C26 C27 H27 120.1 . .
C28 C27 H27 120.1 . .
C23 C28 O15 115.3(13) . .
C23 C28 C27 120.6(13) . .
O15 C28 C27 123.8(13) . .
O15 C29 H29A 109.5 . .
O15 C29 H29B 109.5 . .
H29A C29 H29B 109.5 . .
O15 C29 H29C 109.5 . .
H29A C29 H29C 109.5 . .
H29B C29 H29C 109.5 . .
O17 C30 O16 121.2(13) . .
O17 C30 C26 118.0(12) . .
O16 C30 C26 120.8(12) . .
O17 C30 Ho1 59.1(7) . 3_576
O16 C30 Ho1 63.2(7) . 3_576
C26 C30 Ho1 169.7(11) . 3_576
C16 O1 Ho1 132.8(8) . .
Ho1 O2 H2A 110.3 . .
Ho1 O2 H2B 109.8 . .
H2A O2 H2B 108.6 . .
C9 O3 Ho1 155.7(8) . .
C1 O4 Ho1 135.1(8) 4_575 .
C1 O5 Ho1 163.1(9) . .
C6 O6 C8 117.1(10) . .
C9 O7 H7A 109.5 . .
C5 O8 S1 118.3(9) 2_645 .
C16 O11 Ho1 158.9(9) . 4_576
C23 O13 S2 123.1(8) . .
C28 O15 C29 116.8(12) . .
C30 O16 Ho1 90.2(8) . 3_576
C30 O17 Ho1 94.5(7) . 3_576
O10 S1 O9 119.0(6) . .
O10 S1 O8 106.0(5) . .
O9 S1 O8 109.7(5) . .
O10 S1 C13 108.8(6) . .
O9 S1 C13 110.3(5) . .
O8 S1 C13 101.6(6) . .
O12 S2 O14 119.8(6) . .
O12 S2 O13 109.6(6) . .
O14 S2 O13 102.9(5) . .
O12 S2 C20 111.3(6) . .
O14 S2 C20 108.5(6) . .
O13 S2 C20 103.2(6) . .
O5 Ho1 O11 143.5(3) . 4_575
O5 Ho1 O4 82.7(3) . .
O11 Ho1 O4 96.7(3) 4_575 .
O5 Ho1 O1 103.6(3) . .
O11 Ho1 O1 92.5(3) 4_575 .
O4 Ho1 O1 154.5(3) . .
O5 Ho1 O2 145.1(3) . .
O11 Ho1 O2 70.8(3) 4_575 .
O4 Ho1 O2 87.6(3) . .
O1 Ho1 O2 73.0(3) . .
O5 Ho1 O3 73.7(3) . .
O11 Ho1 O3 142.4(3) 4_575 .
O4 Ho1 O3 79.7(3) . .
O1 Ho1 O3 78.5(3) . .
O2 Ho1 O3 71.6(3) . .
O5 Ho1 O17 75.8(3) . 3_576
O11 Ho1 O17 77.2(3) 4_575 3_576
O4 Ho1 O17 130.5(3) . 3_576
O1 Ho1 O17 74.8(3) . 3_576
O2 Ho1 O17 132.9(3) . 3_576
O3 Ho1 O17 132.9(2) . 3_576
O5 Ho1 O16 74.1(3) . 3_576
O11 Ho1 O16 70.0(3) 4_575 3_576
O4 Ho1 O16 78.7(3) . 3_576
O1 Ho1 O16 126.9(3) . 3_576
O2 Ho1 O16 136.4(2) . 3_576
O3 Ho1 O16 143.1(3) . 3_576
O17 Ho1 O16 52.7(2) 3_576 3_576
O5 Ho1 C30 76.1(4) . 3_576
O11 Ho1 C30 68.8(3) 4_575 3_576
O4 Ho1 C30 105.3(3) . 3_576
O1 Ho1 C30 100.3(3) . 3_576
O2 Ho1 C30 138.7(3) . 3_576
O3 Ho1 C30 148.5(3) . 3_576
O17 Ho1 C30 26.4(3) 3_576 3_576
O16 Ho1 C30 26.7(3) 3_576 3_576

loop_
_geom_bond_atom_site_label_1
_geom_bond_atom_site_label_2
_geom_bond_distance
_geom_bond_site_symmetry_2
C1 O5 1.259(13) .
C1 O4 1.279(12) 4_576
C1 C2 1.491(16) .
C2 C3 1.369(16) .
C2 C7 1.393(14) .
C3 C4 1.403(16) .
C3 H3 0.9300 .
C4 C5 1.389(14) .
C4 H4 0.9300 .
C5 C6 1.389(16) .
C5 O8 1.420(14) 2_655
C6 O6 1.363(12) .
C6 C7 1.407(16) .
C7 H7 0.9300 .
C8 O6 1.435(13) .
C8 H8A 0.9600 .
C8 H8B 0.9600 .
C8 H8C 0.9600 .
C9 O3 1.250(14) .
C9 O7 1.324(13) .
C9 C10 1.434(15) .
C10 C11 1.408(17) .
C10 C15 1.422(15) .
C11 C12 1.364(15) .
C11 H11 0.9300 .
C12 C13 1.408(15) .
C12 H12 0.9300 .
C13 C14 1.360(17) .
C13 S1 1.774(12) .
C14 C15 1.385(14) .
C14 H14 0.9300 .
C15 H15 0.9300 .
C16 O1 1.243(11) .
C16 O11 1.278(14) .
C16 C17 1.498(16) .
C17 C18 1.377(16) .
C17 C22 1.386(14) .
C18 C19 1.387(16) .
C18 H18 0.9300 .
C19 C20 1.376(14) .
C19 H19 0.9300 .
C20 C21 1.381(17) .
C20 S2 1.752(13) .
C21 C22 1.337(16) .
C21 H21 0.9300 .
C22 H22 0.9300 .
C23 C28 1.366(17) .
C23 C24 1.379(16) .
C23 O13 1.411(15) .
C24 C25 1.407(17) .
C24 H24 0.9300 .
C25 C26 1.347(17) .
C25 H25 0.9300 .
C26 C27 1.379(16) .
C26 C30 1.497(17) .
C27 C28 1.380(17) .
C27 H27 0.9300 .
C28 O15 1.372(15) .
C29 O15 1.474(14) .
C29 H29A 0.9600 .
C29 H29B 0.9600 .
C29 H29C 0.9600 .
C30 O17 1.262(14) .
C30 O16 1.271(14) .
C30 Ho1 2.832(14) 3_576
O1 Ho1 2.306(7) .
O2 Ho1 2.381(7) .
O2 H2A 0.8657 .
O2 H2B 0.8655 .
O3 Ho1 2.424(8) .
O4 C1 1.279(12) 4_575
O4 Ho1 2.266(7) .
O5 Ho1 2.247(7) .
O7 H7A 0.8200 .
O8 C5 1.420(14) 2_645
O8 S1 1.569(9) .
O9 S1 1.426(9) .
O10 S1 1.424(9) .
O11 Ho1 2.257(7) 4_576
O12 S2 1.427(9) .
O13 S2 1.555(9) .
O14 S2 1.439(9) .
O16 Ho1 2.527(8) 3_576
O17 Ho1 2.438(7) 3_576
Ho1 O11 2.257(7) 4_575
Ho1 O17 2.438(7) 3_576
Ho1 O16 2.527(8) 3_576
Ho1 C30 2.832(14) 3_576
